data_4110998
loop_
_publ_author_name
'Jaclyn M. Murphy'
'Joshua D. Lawrence'
'Kazumori Kawamura'
'Christopher Incarvito'
'John F. Hartwig'

_publ_section_title
;
 Ruthenium-Catalyzed Regiospecific Borylation of Methyl C-H Bonds
;
_journal_name_full 'Journal of the American Chemical Society'
_journal_page_first 13684
_journal_page_last 13685
_journal_paper_doi 10.1021/ja064092p
_journal_volume 128
_journal_year 2006
_chemical_formula_sum 'C28 H43 B N2 Ru2'
_chemical_formula_weight 620.59
_chemical_name_systematic
; 
 ? 
;
_space_group_IT_number 15
_symmetry_cell_setting monoclinic
_symmetry_space_group_name_Hall '-C 2yc'
_symmetry_space_group_name_H-M 'C 1 2/c 1'
_atom_sites_solution_hydrogens geom
_atom_sites_solution_primary direct
_atom_sites_solution_secondary difmap
_audit_creation_method SHELXL-97
_cell_angle_alpha 90.00
_cell_angle_beta 97.26(3)
_cell_angle_gamma 90.00
_cell_formula_units_Z 4
_cell_length_a 14.895(3)
_cell_length_b 14.726(3)
_cell_length_c 12.133(2)
_cell_measurement_temperature 173(2)
_cell_volume 2640.0(9)
_computing_cell_refinement Denzo
_computing_data_collection 'Nonius Collect'
_computing_data_reduction Denzo
_computing_molecular_graphics XP
_computing_publication_material XCIF
_computing_structure_refinement 'SHELXL-97 (Sheldrick, 1997)'
_computing_structure_solution 'SHELXS-97 (Sheldrick, 1990)'
_diffrn_ambient_temperature 173(2)
_diffrn_measured_fraction_theta_full 0.990
_diffrn_measured_fraction_theta_max 0.990
_diffrn_measurement_device_type 'Nonius KappaCCD'
_diffrn_measurement_method '\w scans'
_diffrn_radiation_monochromator graphite
_diffrn_radiation_source 'fine-focus sealed tube'
_diffrn_radiation_type MoK\a
_diffrn_radiation_wavelength 0.71073
_diffrn_reflns_av_R_equivalents 0.0506
_diffrn_reflns_av_sigmaI/netI 0.0872
_diffrn_reflns_limit_h_max 19
_diffrn_reflns_limit_h_min -19
_diffrn_reflns_limit_k_max 19
_diffrn_reflns_limit_k_min -18
_diffrn_reflns_limit_l_max 16
_diffrn_reflns_limit_l_min -16
_diffrn_reflns_number 5628
_diffrn_reflns_theta_full 28.30
_diffrn_reflns_theta_max 28.30
_diffrn_reflns_theta_min 2.47
_exptl_absorpt_coefficient_mu 1.163
_exptl_absorpt_correction_T_max 0.9127
_exptl_absorpt_correction_T_min 0.8449
_exptl_absorpt_correction_type none
_exptl_crystal_colour red
_exptl_crystal_density_diffrn 1.561
_exptl_crystal_description blade
_exptl_crystal_F_000 1272
_exptl_crystal_size_max 0.15
_exptl_crystal_size_mid 0.10
_exptl_crystal_size_min 0.08
_refine_diff_density_max 0.792
_refine_diff_density_min -0.953
_refine_diff_density_rms 0.137
_refine_ls_extinction_method none
_refine_ls_goodness_of_fit_ref 0.999
_refine_ls_hydrogen_treatment mixed
_refine_ls_matrix_type full
_refine_ls_number_parameters 156
_refine_ls_number_reflns 3248
_refine_ls_number_restraints 0
_refine_ls_restrained_S_all 0.999
_refine_ls_R_factor_all 0.0820
_refine_ls_R_factor_gt 0.0426
_refine_ls_shift/su_max 0.078
_refine_ls_shift/su_mean 0.004
_refine_ls_structure_factor_coef Fsqd
_refine_ls_weighting_details 'calc w=1/[\s^2^(Fo^2^)+(0.0400P)^2^+0.0000P] where P=(Fo^2^+2Fc^2^)/3'
_refine_ls_weighting_scheme calc
_refine_ls_wR_factor_gt 0.0842
_refine_ls_wR_factor_ref 0.0940
_reflns_number_gt 2202
_reflns_number_total 3248
_reflns_threshold_expression >2sigma(I)
_cod_data_source_file ja064092psi20060609_094941.cif
_cod_data_source_block Compound8b
_cod_original_cell_volume 2639.9(9)
_cod_database_code 4110998

loop_
_symmetry_equiv_pos_as_xyz
'x, y, z'
'-x, y, -z+1/2'
'x+1/2, y+1/2, z'
'-x+1/2, y+1/2, -z+1/2'
'-x, -y, -z'
'x, -y, z-1/2'
'-x+1/2, -y+1/2, -z'
'x+1/2, -y+1/2, z-1/2'

loop_
_atom_site_label
_atom_site_type_symbol
_atom_site_fract_x
_atom_site_fract_y
_atom_site_fract_z
_atom_site_U_iso_or_equiv
_atom_site_adp_type
_atom_site_occupancy
_atom_site_symmetry_multiplicity
_atom_site_calc_flag
_atom_site_refinement_flags
Ru1 Ru 0.06883(2) 0.13906(2) 0.70403(3) 0.01651(11) Uani 1 1 d .
H1 H -0.046(3) 0.142(3) 0.658(3) 0.029(12) Uiso 1 1 d .
H2 H 0.0000 0.058(4) 0.7500 0.030(17) Uiso 1 2 d S
N1 N -0.0421(2) 0.3341(2) 0.6645(3) 0.0210(8) Uani 1 1 d .
B1 B 0.0000 0.2717(4) 0.7500 0.0197(14) Uani 1 2 d S
C1 C 0.2057(2) 0.0877(3) 0.7099(3) 0.0205(9) Uani 1 1 d .
C2 C 0.2087(2) 0.1838(3) 0.7107(3) 0.0208(9) Uani 1 1 d .
C3 C 0.1605(3) 0.2157(3) 0.6094(3) 0.0190(9) Uani 1 1 d .
C4 C 0.1283(3) 0.1382(3) 0.5456(3) 0.0222(9) Uani 1 1 d .
C5 C 0.1560(3) 0.0596(3) 0.6075(3) 0.0218(10) Uani 1 1 d .
C6 C 0.2529(3) 0.0252(3) 0.7983(4) 0.0329(11) Uani 1 1 d .
H6A H 0.3143 0.0121 0.7815 0.049 Uiso 1 1 calc R
H6B H 0.2188 -0.0317 0.7993 0.049 Uiso 1 1 calc R
H6C H 0.2561 0.0547 0.8711 0.049 Uiso 1 1 calc R
C7 C 0.2619(3) 0.2416(3) 0.7978(3) 0.0293(11) Uani 1 1 d .
H7A H 0.3232 0.2507 0.7784 0.044 Uiso 1 1 calc R
H7B H 0.2653 0.2112 0.8700 0.044 Uiso 1 1 calc R
H7C H 0.2320 0.3006 0.8017 0.044 Uiso 1 1 calc R
C8 C 0.1528(3) 0.3132(3) 0.5707(4) 0.0266(10) Uani 1 1 d .
H8A H 0.2041 0.3280 0.5306 0.040 Uiso 1 1 calc R
H8B H 0.1533 0.3534 0.6351 0.040 Uiso 1 1 calc R
H8C H 0.0961 0.3214 0.5212 0.040 Uiso 1 1 calc R
C9 C 0.0800(3) 0.1418(3) 0.4290(3) 0.0305(10) Uani 1 1 d .
H9A H 0.1244 0.1403 0.3760 0.046 Uiso 1 1 calc R
H9B H 0.0446 0.1979 0.4188 0.046 Uiso 1 1 calc R
H9C H 0.0394 0.0894 0.4162 0.046 Uiso 1 1 calc R
C10 C 0.1419(3) -0.0375(3) 0.5704(4) 0.0320(11) Uani 1 1 d .
H10A H 0.1910 -0.0560 0.5287 0.048 Uiso 1 1 calc R
H10B H 0.0839 -0.0429 0.5228 0.048 Uiso 1 1 calc R
H10C H 0.1415 -0.0768 0.6356 0.048 Uiso 1 1 calc R
C11 C -0.0912(3) 0.3158(3) 0.5561(3) 0.0269(10) Uani 1 1 d .
H11A H -0.1106 0.3732 0.5198 0.040 Uiso 1 1 calc R
H11B H -0.1445 0.2785 0.5645 0.040 Uiso 1 1 calc R
H11C H -0.0519 0.2831 0.5106 0.040 Uiso 1 1 calc R
C12 C -0.0259(3) 0.4235(3) 0.6965(3) 0.0215(9) Uani 1 1 d .
C13 C -0.0498(3) 0.5040(3) 0.6431(4) 0.0289(11) Uani 1 1 d .
H13A H -0.0828 0.5045 0.5707 0.035 Uiso 1 1 calc R
C14 C -0.0245(3) 0.5847(3) 0.6982(4) 0.0393(13) Uani 1 1 d .
H14A H -0.0414 0.6410 0.6634 0.047 Uiso 1 1 calc R

loop_
_atom_site_aniso_label
_atom_site_aniso_U_11
_atom_site_aniso_U_22
_atom_site_aniso_U_33
_atom_site_aniso_U_23
_atom_site_aniso_U_13
_atom_site_aniso_U_12
Ru1 0.01653(17) 0.01625(17) 0.01755(18) -0.00004(16) 0.00528(12) 0.00036(15)
N1 0.0277(19) 0.0209(19) 0.0145(19) 0.0016(14) 0.0027(15) 0.0010(14)
B1 0.020(3) 0.016(3) 0.022(4) 0.000 -0.003(3) 0.000
C1 0.015(2) 0.026(2) 0.022(2) 0.003(2) 0.0082(17) 0.0039(18)
C2 0.013(2) 0.029(2) 0.022(2) 0.0000(19) 0.0074(17) 0.0005(18)
C3 0.018(2) 0.022(2) 0.018(2) 0.0042(18) 0.0069(17) -0.0032(17)
C4 0.017(2) 0.027(2) 0.025(2) -0.002(2) 0.0111(17) 0.0010(19)
C5 0.019(2) 0.022(2) 0.027(2) -0.0008(18) 0.0143(19) 0.0011(17)
C6 0.024(2) 0.040(3) 0.036(3) 0.009(2) 0.009(2) 0.008(2)
C7 0.024(2) 0.037(3) 0.027(3) -0.004(2) 0.005(2) -0.006(2)
C8 0.023(2) 0.023(2) 0.035(3) 0.006(2) 0.011(2) 0.0010(19)
C9 0.031(2) 0.037(3) 0.024(2) -0.003(2) 0.0060(19) -0.002(2)
C10 0.038(3) 0.022(2) 0.039(3) -0.006(2) 0.016(2) 0.001(2)
C11 0.024(2) 0.031(3) 0.025(3) 0.006(2) 0.0030(19) 0.0038(19)
C12 0.026(2) 0.015(2) 0.025(2) 0.0040(18) 0.0103(18) -0.0030(17)
C13 0.040(3) 0.028(3) 0.022(2) 0.003(2) 0.014(2) 0.005(2)
C14 0.065(4) 0.016(2) 0.041(3) 0.008(2) 0.024(3) 0.003(2)

loop_
_atom_type_symbol
_atom_type_description
_atom_type_scat_dispersion_real
_atom_type_scat_dispersion_imag
_atom_type_scat_source
C C 0.0033 0.0016 'International Tables Vol C Tables 4.2.6.8 and 6.1.1.4'
H H 0.0000 0.0000 'International Tables Vol C Tables 4.2.6.8 and 6.1.1.4'
B B 0.0013 0.0007 'International Tables Vol C Tables 4.2.6.8 and 6.1.1.4'
N N 0.0061 0.0033 'International Tables Vol C Tables 4.2.6.8 and 6.1.1.4'
Ru Ru -1.2594 0.8363 'International Tables Vol C Tables 4.2.6.8 and 6.1.1.4'

loop_
_geom_angle_atom_site_label_1
_geom_angle_atom_site_label_2
_geom_angle_atom_site_label_3
_geom_angle
_geom_angle_site_symmetry_1
_geom_angle_site_symmetry_3
H2 Ru1 H1 60.9(15) . .
H2 Ru1 C1 110.2(12) . .
H1 Ru1 C1 154.9(13) . .
H2 Ru1 C2 143.9(9) . .
H1 Ru1 C2 155.1(13) . .
C1 Ru1 C2 38.03(15) . .
H2 Ru1 C5 102.8(13) . .
H1 Ru1 C5 117.8(13) . .
C1 Ru1 C5 38.15(15) . .
C2 Ru1 C5 63.44(15) . .
H2 Ru1 C3 164.4(11) . .
H1 Ru1 C3 118.2(13) . .
C1 Ru1 C3 63.45(15) . .
C2 Ru1 C3 37.88(15) . .
C5 Ru1 C3 63.07(15) . .
H2 Ru1 C4 126.9(10) . .
H1 Ru1 C4 101.9(13) . .
C1 Ru1 C4 63.21(15) . .
C2 Ru1 C4 63.15(15) . .
C5 Ru1 C4 37.39(15) . .
C3 Ru1 C4 37.69(15) . .
H2 Ru1 B1 102.1(14) . .
H1 Ru1 B1 66.9(13) . .
C1 Ru1 B1 137.09(13) . .
C2 Ru1 B1 100.80(14) . .
C5 Ru1 B1 153.12(13) . .
C3 Ru1 B1 90.93(13) . .
C4 Ru1 B1 116.94(13) . .
H2 Ru1 Ru1 44.2(14) . 2_556
H1 Ru1 Ru1 45.5(13) . 2_556
C1 Ru1 Ru1 145.22(11) . 2_556
C2 Ru1 Ru1 146.47(11) . 2_556
C5 Ru1 Ru1 145.83(10) . 2_556
C3 Ru1 Ru1 147.71(10) . 2_556
C4 Ru1 Ru1 147.40(11) . 2_556
B1 Ru1 Ru1 57.85(9) . 2_556
C12 N1 C11 118.8(3) . .
C12 N1 B1 110.7(3) . .
C11 N1 B1 130.4(4) . .
N1 B1 N1 102.4(5) 2_556 .
N1 B1 Ru1 121.52(18) 2_556 2_556
N1 B1 Ru1 122.59(18) . 2_556
N1 B1 Ru1 122.59(18) 2_556 .
N1 B1 Ru1 121.52(18) . .
Ru1 B1 Ru1 64.30(17) 2_556 .
C2 C1 C5 108.0(4) . .
C2 C1 C6 126.2(4) . .
C5 C1 C6 125.6(4) . .
C2 C1 Ru1 71.3(2) . .
C5 C1 Ru1 71.9(2) . .
C6 C1 Ru1 125.8(3) . .
C3 C2 C1 108.2(4) . .
C3 C2 C7 125.7(4) . .
C1 C2 C7 125.7(4) . .
C3 C2 Ru1 72.1(2) . .
C1 C2 Ru1 70.6(2) . .
C7 C2 Ru1 128.0(3) . .
C2 C3 C4 107.7(4) . .
C2 C3 C8 126.4(4) . .
C4 C3 C8 125.7(4) . .
C2 C3 Ru1 70.1(2) . .
C4 C3 Ru1 71.7(2) . .
C8 C3 Ru1 128.4(3) . .
C5 C4 C3 108.1(4) . .
C5 C4 C9 126.9(4) . .
C3 C4 C9 124.8(4) . .
C5 C4 Ru1 70.5(2) . .
C3 C4 Ru1 70.6(2) . .
C9 C4 Ru1 128.3(3) . .
C4 C5 C1 108.0(4) . .
C4 C5 C10 126.8(4) . .
C1 C5 C10 125.1(4) . .
C4 C5 Ru1 72.1(2) . .
C1 C5 Ru1 69.9(2) . .
C10 C5 Ru1 126.6(3) . .
C13 C12 N1 131.4(4) . .
C13 C12 C12 120.5(3) . 2_556
N1 C12 C12 108.1(2) . 2_556
C12 C13 C14 118.1(5) . .
C14 C14 C13 121.4(3) 2_556 .

loop_
_geom_bond_atom_site_label_1
_geom_bond_atom_site_label_2
_geom_bond_distance
_geom_bond_site_symmetry_2
Ru1 H2 1.71(4) .
Ru1 H1 1.74(4) .
Ru1 C1 2.167(4) .
Ru1 C2 2.176(4) .
Ru1 C5 2.194(4) .
Ru1 C3 2.202(4) .
Ru1 C4 2.216(4) .
Ru1 B1 2.307(6) .
Ru1 Ru1 2.4549(9) 2_556
N1 C12 1.385(5) .
N1 C11 1.448(5) .
N1 B1 1.466(5) .
B1 N1 1.466(5) 2_556
B1 Ru1 2.307(6) 2_556
C1 C2 1.415(6) .
C1 C5 1.425(6) .
C1 C6 1.517(6) .
C2 C3 1.422(6) .
C2 C7 1.503(6) .
C3 C4 1.427(6) .
C3 C8 1.511(5) .
C4 C5 1.414(6) .
C4 C9 1.505(6) .
C5 C10 1.506(6) .
C12 C13 1.375(6) .
C12 C12 1.424(8) 2_556
C13 C14 1.393(6) .
C14 C14 1.370(9) 2_556
